data_7720795
loop_
_publ_author_name
'Grandstaff, Kristin D.'
'Carbonel, Halen'
'Brown, Seth N.'

_publ_section_title
;
 Iridium complexes of a chelating bis(iminoxolene): augmentation of
 metal-metal &#x3c0; bonding by metal-ligand &#x3c0; bonding.
;
_journal_issue 5
_journal_name_full 'Dalton transactions (Cambridge, England : 2003)'
_journal_page_first 2088
_journal_page_last 2099
_journal_paper_doi 10.1039/d5dt02509e
_journal_volume 55
_journal_year 2026
_chemical_formula_moiety 'C44 H52 Cl Ir N2 O6, 0.5(C H2 Cl2)'
_chemical_formula_sum 'C44.5 H53 Cl2 Ir N2 O6'
_chemical_formula_weight 974.99
_chemical_name_common 'cis-\a-(Egan)IrCl . 0.5 CH2Cl2'
_chemical_name_systematic
'cis-\a-\k5-(1,2-ethanedi-(2-(3,5-di-tert-butyl-2-oxyphenyl)imino)-benzoate)(chloro)iridium hemidichloromethane solvate'
_space_group_crystal_system triclinic
_space_group_IT_number 2
_space_group_name_Hall '-P 1'
_space_group_name_H-M_alt 'P -1'
_atom_sites_solution_hydrogens mixed
_atom_sites_solution_primary dual
_atom_sites_solution_secondary difmap
_audit_creation_method SHELXL-2019/3
_audit_update_record
;
2025-09-23 deposited with the CCDC.	2026-01-06 downloaded from the CCDC.
;
_cell_angle_alpha 112.378(2)
_cell_angle_beta 96.104(2)
_cell_angle_gamma 97.621(2)
_cell_formula_units_Z 2
_cell_length_a 10.7868(6)
_cell_length_b 14.0771(6)
_cell_length_c 15.4091(8)
_cell_measurement_reflns_used 9724
_cell_measurement_temperature 120(2)
_cell_measurement_theta_max 26.482
_cell_measurement_theta_min 2.2095
_cell_volume 2112.88(19)
_computing_cell_refinement 'Bruker SAINT'
_computing_data_collection 'Bruker APEX2'
_computing_data_reduction 'Bruker SAINT'
_computing_molecular_graphics 'Bruker SHELXTL'
_computing_publication_material 'Bruker SHELXTL'
_computing_structure_refinement 'SHELXL-2019/2 (Sheldrick, 2019)'
_computing_structure_solution 'SHELXT 2018/2 (Sheldrick, 2018)'
_diffrn_ambient_temperature 120(2)
_diffrn_detector_area_resol_mean 8.33
_diffrn_measured_fraction_theta_full 1.000
_diffrn_measured_fraction_theta_max 0.999
_diffrn_measurement_device_type 'Bruker APEX-II CCD'
_diffrn_measurement_method '\f and \w scans'
_diffrn_radiation_type MoK\a
_diffrn_radiation_wavelength 0.71073
_diffrn_reflns_av_R_equivalents 0.1203
_diffrn_reflns_av_unetI/netI 0.0864
_diffrn_reflns_Laue_measured_fraction_full 1.000
_diffrn_reflns_Laue_measured_fraction_max 0.999
_diffrn_reflns_limit_h_max 14
_diffrn_reflns_limit_h_min -14
_diffrn_reflns_limit_k_max 18
_diffrn_reflns_limit_k_min -15
_diffrn_reflns_limit_l_max 20
_diffrn_reflns_limit_l_min -20
_diffrn_reflns_number 68156
_diffrn_reflns_point_group_measured_fraction_full 1.000
_diffrn_reflns_point_group_measured_fraction_max 0.999
_diffrn_reflns_theta_full 25.242
_diffrn_reflns_theta_max 28.300
_diffrn_reflns_theta_min 1.933
_diffrn_source 'fine-focus sealed tube'
_exptl_absorpt_coefficient_mu 3.335
_exptl_absorpt_correction_T_max 0.5268
_exptl_absorpt_correction_T_min 0.4318
_exptl_absorpt_correction_type numerical
_exptl_absorpt_process_details
;
 SADABS 2016/2: Krause, L., Herbst-Irmer, R., Sheldrick G.M. 
& Stalke D., J. Appl. Cryst. 48 (2015) 3-10
;
_exptl_crystal_colour red
_exptl_crystal_density_diffrn 1.533
_exptl_crystal_density_method 'not measured'
_exptl_crystal_description block
_exptl_crystal_F_000 986
_exptl_crystal_recrystallization_method
'Crystals were grown by vapor diffusion of ethanol into a solution of the compound dissolved in dichloromethane.'
_exptl_crystal_size_max 0.198
_exptl_crystal_size_mid 0.083
_exptl_crystal_size_min 0.062
_exptl_transmission_factor_max 0.5268
_exptl_transmission_factor_min 0.4318
_refine_diff_density_max 1.508
_refine_diff_density_min -1.386
_refine_diff_density_rms 0.163
_refine_ls_extinction_method none
_refine_ls_goodness_of_fit_ref 1.028
_refine_ls_hydrogen_treatment mixed
_refine_ls_matrix_type full
_refine_ls_number_parameters 693
_refine_ls_number_reflns 10495
_refine_ls_number_restraints 4
_refine_ls_restrained_S_all 1.043
_refine_ls_R_factor_all 0.0658
_refine_ls_R_factor_gt 0.0412
_refine_ls_shift/su_max 0.001
_refine_ls_shift/su_mean 0.000
_refine_ls_structure_factor_coef Fsqd
_refine_ls_weighting_details 'w=1/[\s^2^(Fo^2^)+(0.0258P)^2^] where P=(Fo^2^+2Fc^2^)/3'
_refine_ls_weighting_scheme calc
_refine_ls_wR_factor_gt 0.0704
_refine_ls_wR_factor_ref 0.0768
_reflns_Friedel_coverage 0.000
_reflns_number_gt 8321
_reflns_number_total 10495
_reflns_threshold_expression 'I > 2\s(I)'
_cod_data_source_file d5dt02509e2.cif
_cod_data_source_block kinetic
_cod_original_formula_sum 'C44.50 H53 Cl2 Ir N2 O6'
_cod_database_code 7720795
_shelx_shelxl_version_number 2019/3
_shelx_space_group_comment
;
The symmetry employed for this shelxl refinement is uniquely defined
by the following loop, which should always be used as a source of
symmetry information in preference to the above space-group names.
They are only intended as comments.
;
_shelx_estimated_absorpt_t_min 0.558
_shelx_estimated_absorpt_t_max 0.820
_shelxl_version_number 2013-4

loop_
_space_group_symop_operation_xyz
'x, y, z'
'-x, -y, -z'

loop_
_atom_site_label
_atom_site_type_symbol
_atom_site_fract_x
_atom_site_fract_y
_atom_site_fract_z
_atom_site_U_iso_or_equiv
_atom_site_adp_type
_atom_site_occupancy
_atom_site_site_symmetry_order
_atom_site_calc_flag
_atom_site_refinement_flags_posn
_atom_site_refinement_flags_adp
_atom_site_refinement_flags_occupancy
_atom_site_disorder_assembly
_atom_site_disorder_group
Ir Ir 0.80908(2) 0.30789(2) 0.62267(2) 0.01406(5) Uani 1 1 d . . . . .
Cl1 Cl 1.00519(10) 0.27538(7) 0.57910(8) 0.0204(2) Uani 1 1 d . . . . .
O1 O 0.8810(3) 0.4343(2) 0.73912(19) 0.0165(6) Uani 1 1 d . . . . .
N1 N 0.8037(3) 0.4101(2) 0.5656(2) 0.0173(8) Uani 1 1 d . . . . .
O2 O 0.6391(3) 0.3291(2) 0.66009(19) 0.0175(6) Uani 1 1 d . . . . .
N2 N 0.7918(3) 0.2154(2) 0.6925(2) 0.0149(7) Uani 1 1 d . . . . .
C1 C 0.5923(4) 0.0295(3) 0.3590(4) 0.0211(10) Uani 1 1 d . . . . .
H1A H 0.528(4) 0.000(3) 0.308(3) 0.012(11) Uiso 1 1 d . . . . .
H1B H 0.539(4) 0.063(3) 0.411(3) 0.026(12) Uiso 1 1 d . . . . .
C2 C 0.6588(5) -0.0541(3) 0.3693(3) 0.0227(10) Uani 1 1 d . . . . .
H2A H 0.699(4) -0.086(3) 0.318(3) 0.034(14) Uiso 1 1 d . . . . .
H2B H 0.596(4) -0.099(3) 0.380(3) 0.032(13) Uiso 1 1 d . . . . .
O10 O 0.7235(3) 0.1903(2) 0.4967(2) 0.0189(6) Uani 1 1 d . . . . .
O11 O 0.6730(3) 0.1101(2) 0.3413(2) 0.0199(7) Uani 1 1 d . . . . .
C11 C 0.8331(4) 0.5133(3) 0.7290(3) 0.0160(9) Uani 1 1 d . . . . .
C12 C 0.7921(4) 0.5044(3) 0.6350(3) 0.0177(9) Uani 1 1 d . . . . .
C13 C 0.7369(4) 0.5838(3) 0.6212(3) 0.0198(10) Uani 1 1 d . . . . .
H13 H 0.700(4) 0.567(3) 0.551(3) 0.030(13) Uiso 1 1 d . . . . .
C14 C 0.7260(4) 0.6712(3) 0.6987(3) 0.0269(11) Uani 1 1 d . . . . .
C15 C 0.7719(4) 0.6787(3) 0.7901(3) 0.0241(11) Uani 1 1 d . . . . .
H15 H 0.760(4) 0.731(3) 0.841(3) 0.023(12) Uiso 1 1 d . . . . .
C16 C 0.8255(4) 0.6034(3) 0.8101(3) 0.0181(9) Uani 1 1 d . . . . .
C17 C 0.8703(4) 0.6142(3) 0.9113(3) 0.0210(10) Uani 1 1 d . . . . .
C18 C 0.6618(5) 0.7592(4) 0.6883(4) 0.0445(15) Uani 1 1 d D . . . .
O20 O 0.6319(3) 0.0130(2) 0.5524(2) 0.0230(7) Uani 1 1 d . . . . .
O21 O 0.7654(3) -0.0165(2) 0.4465(2) 0.0200(7) Uani 1 1 d . . . . .
C21 C 0.6168(4) 0.2962(3) 0.7279(3) 0.0128(8) Uani 1 1 d . . . . .
C22 C 0.7001(4) 0.2334(3) 0.7474(3) 0.0140(9) Uani 1 1 d . . . . .
C23 C 0.6792(4) 0.1918(3) 0.8168(3) 0.0148(9) Uani 1 1 d . . . . .
H23 H 0.735(3) 0.146(3) 0.825(3) 0.005(9) Uiso 1 1 d . . . . .
C24 C 0.5818(4) 0.2146(3) 0.8656(3) 0.0161(9) Uani 1 1 d . . . . .
C25 C 0.4987(4) 0.2758(3) 0.8430(3) 0.0174(9) Uani 1 1 d . . . . .
H25 H 0.439(4) 0.294(3) 0.878(3) 0.019(12) Uiso 1 1 d . . . . .
C26 C 0.5115(4) 0.3158(3) 0.7751(3) 0.0155(9) Uani 1 1 d . . . . .
C27 C 0.4156(4) 0.3780(3) 0.7500(3) 0.0201(10) Uani 1 1 d . . . . .
C28 C 0.5601(4) 0.1807(3) 0.9469(3) 0.0204(10) Uani 1 1 d . . . . .
C30 C 0.7281(4) 0.1950(3) 0.4187(3) 0.0183(9) Uani 1 1 d . . . . .
C31 C 0.7836(4) 0.2854(3) 0.4001(3) 0.0179(9) Uani 1 1 d . . . . .
C32 C 0.8126(4) 0.3896(3) 0.4707(3) 0.0160(9) Uani 1 1 d . . . . .
C33 C 0.8555(4) 0.4700(3) 0.4418(3) 0.0197(9) Uani 1 1 d . . . . .
H33 H 0.887(4) 0.534(3) 0.487(3) 0.014(11) Uiso 1 1 d . . . . .
C34 C 0.8715(4) 0.4493(3) 0.3495(3) 0.0226(10) Uani 1 1 d . . . . .
H34 H 0.896(4) 0.505(3) 0.329(3) 0.027(12) Uiso 1 1 d . . . . .
C35 C 0.8428(5) 0.3474(4) 0.2820(3) 0.0281(11) Uani 1 1 d . . . . .
H35 H 0.858(4) 0.327(3) 0.222(3) 0.007(10) Uiso 1 1 d . . . . .
C36 C 0.7985(4) 0.2665(3) 0.3062(3) 0.0248(10) Uani 1 1 d . . . . .
H36 H 0.783(4) 0.195(3) 0.259(3) 0.015(11) Uiso 1 1 d . . . . .
C40 C 0.7368(4) 0.0140(3) 0.5347(3) 0.0163(9) Uani 1 1 d . . . . .
C41 C 0.8529(4) 0.0465(3) 0.6091(3) 0.0143(9) Uani 1 1 d . . . . .
C42 C 0.8694(4) 0.1398(3) 0.6896(3) 0.0144(9) Uani 1 1 d . . . . .
C43 C 0.9687(4) 0.1638(3) 0.7636(3) 0.0230(10) Uani 1 1 d . . . . .
H43 H 0.979(4) 0.232(3) 0.817(3) 0.028(13) Uiso 1 1 d . . . . .
C44 C 1.0501(4) 0.0937(3) 0.7581(3) 0.0241(10) Uani 1 1 d . . . . .
H44 H 1.117(4) 0.117(3) 0.814(3) 0.024(12) Uiso 1 1 d . . . . .
C45 C 1.0353(4) 0.0023(3) 0.6783(3) 0.0231(10) Uani 1 1 d . . . . .
H45 H 1.093(4) -0.045(3) 0.678(3) 0.025(12) Uiso 1 1 d . . . . .
C46 C 0.9389(4) -0.0203(3) 0.6034(3) 0.0197(9) Uani 1 1 d . . . . .
H46 H 0.930(4) -0.085(3) 0.545(3) 0.035(13) Uiso 1 1 d . . . . .
C171 C 0.8058(6) 0.5205(4) 0.9292(4) 0.0300(12) Uani 1 1 d . . . . .
H17A H 0.729(4) 0.514(3) 0.921(3) 0.006(11) Uiso 1 1 d . . . . .
H17B H 0.831(4) 0.531(3) 0.996(3) 0.020(11) Uiso 1 1 d . . . . .
H17C H 0.833(5) 0.452(4) 0.882(4) 0.072(19) Uiso 1 1 d . . . . .
C172 C 1.0138(5) 0.6212(4) 0.9283(4) 0.0308(12) Uani 1 1 d . . . . .
H17D H 1.038(4) 0.627(3) 0.986(3) 0.030(14) Uiso 1 1 d . . . . .
H17E H 1.037(4) 0.560(3) 0.881(3) 0.014(11) Uiso 1 1 d . . . . .
H17F H 1.055(4) 0.693(4) 0.921(3) 0.042(14) Uiso 1 1 d . . . . .
C173 C 0.8364(6) 0.7120(4) 0.9846(4) 0.0341(13) Uani 1 1 d . . . . .
H17G H 0.852(4) 0.711(4) 1.045(4) 0.038(15) Uiso 1 1 d . . . . .
H17H H 0.888(5) 0.768(4) 0.983(3) 0.040(16) Uiso 1 1 d . . . . .
H17I H 0.744(4) 0.710(3) 0.973(3) 0.021(12) Uiso 1 1 d . . . . .
C181 C 0.5703(6) 0.7883(5) 0.7519(4) 0.0615(19) Uani 1 1 d . . . . .
H18A H 0.6044 0.7900 0.8142 0.092 Uiso 1 1 calc R U . . .
H18B H 0.4909 0.7369 0.7250 0.092 Uiso 1 1 calc R U . . .
H18C H 0.5540 0.8576 0.7595 0.092 Uiso 1 1 calc R U . . .
C182 C 0.6322(10) 0.7521(6) 0.5914(5) 0.044(2) Uani 0.606(5) 1 d D . P A 1
H18D H 0.7034 0.7328 0.5581 0.065 Uiso 0.606(5) 1 calc R U P A 1
H18E H 0.6174 0.8200 0.5931 0.065 Uiso 0.606(5) 1 calc R U P A 1
H18F H 0.5557 0.6989 0.5578 0.065 Uiso 0.606(5) 1 calc R U P A 1
C183 C 0.7649(8) 0.8674(5) 0.7444(6) 0.044(2) Uani 0.606(5) 1 d D . P A 1
H18G H 0.8384 0.8652 0.7118 0.066 Uiso 0.606(5) 1 calc R U P A 1
H18H H 0.7926 0.8755 0.8099 0.066 Uiso 0.606(5) 1 calc R U P A 1
H18I H 0.7259 0.9267 0.7453 0.066 Uiso 0.606(5) 1 calc R U P A 1
C184 C 0.7352(13) 0.8079(9) 0.6344(9) 0.044(2) Uani 0.394(5) 1 d D . P A 2
H18J H 0.7886 0.7604 0.5996 0.065 Uiso 0.394(5) 1 calc R U P A 2
H18K H 0.7890 0.8740 0.6790 0.065 Uiso 0.394(5) 1 calc R U P A 2
H18L H 0.6764 0.8212 0.5892 0.065 Uiso 0.394(5) 1 calc R U P A 2
C185 C 0.5427(11) 0.6905(9) 0.6013(8) 0.044(2) Uani 0.394(5) 1 d D . P A 2
H18M H 0.5753 0.6581 0.5420 0.066 Uiso 0.394(5) 1 calc R U P A 2
H18N H 0.4858 0.7366 0.5936 0.066 Uiso 0.394(5) 1 calc R U P A 2
H18O H 0.4959 0.6359 0.6165 0.066 Uiso 0.394(5) 1 calc R U P A 2
C271 C 0.3521(5) 0.3184(4) 0.6454(4) 0.0303(12) Uani 1 1 d . . . . .
H27A H 0.303(5) 0.255(4) 0.636(3) 0.040(15) Uiso 1 1 d . . . . .
H27B H 0.415(4) 0.300(3) 0.607(3) 0.029(13) Uiso 1 1 d . . . . .
H27C H 0.300(4) 0.360(3) 0.629(3) 0.012(10) Uiso 1 1 d . . . . .
C272 C 0.4834(5) 0.4863(4) 0.7632(4) 0.0281(11) Uani 1 1 d . . . . .
H27D H 0.549(4) 0.481(3) 0.720(3) 0.026(12) Uiso 1 1 d . . . . .
H27E H 0.420(4) 0.525(3) 0.748(3) 0.027(12) Uiso 1 1 d . . . . .
H27F H 0.520(4) 0.523(3) 0.832(3) 0.014(11) Uiso 1 1 d . . . . .
C273 C 0.3108(5) 0.3903(4) 0.8104(4) 0.0323(12) Uani 1 1 d . . . . .
H27G H 0.343(4) 0.423(3) 0.877(3) 0.019(12) Uiso 1 1 d . . . . .
H27H H 0.249(4) 0.428(3) 0.789(3) 0.026(12) Uiso 1 1 d . . . . .
H27I H 0.258(4) 0.322(3) 0.803(3) 0.022(12) Uiso 1 1 d . . . . .
C281 C 0.6562(5) 0.1153(5) 0.9619(4) 0.0334(13) Uani 1 1 d . . . . .
H28A H 0.653(5) 0.057(4) 0.912(4) 0.038(16) Uiso 1 1 d . . . . .
H28B H 0.642(4) 0.098(3) 1.012(3) 0.029(13) Uiso 1 1 d . . . . .
H28C H 0.755(5) 0.159(4) 0.987(3) 0.040(14) Uiso 1 1 d . . . . .
C282 C 0.4259(5) 0.1141(4) 0.9251(4) 0.0287(11) Uani 1 1 d . . . . .
H28D H 0.419(4) 0.049(4) 0.871(3) 0.035(14) Uiso 1 1 d . . . . .
H28E H 0.409(4) 0.092(3) 0.978(3) 0.036(14) Uiso 1 1 d . . . . .
H28F H 0.360(4) 0.148(3) 0.909(3) 0.025(12) Uiso 1 1 d . . . . .
C283 C 0.5742(6) 0.2777(4) 1.0388(4) 0.0317(12) Uani 1 1 d . . . . .
H28G H 0.570(5) 0.263(4) 1.098(4) 0.051(16) Uiso 1 1 d . . . . .
H28H H 0.651(5) 0.317(4) 1.049(4) 0.046(17) Uiso 1 1 d . . . . .
H28I H 0.511(4) 0.318(3) 1.037(3) 0.023(12) Uiso 1 1 d . . . . .
C5 C 0.9546(18) -0.0290(18) 0.9148(16) 0.155(11) Uani 0.5 1 d . . P B -1
H5A H 0.9359 0.0210 0.8865 0.186 Uiso 0.5 1 calc R U P B -1
H5B H 0.8972 -0.0970 0.8767 0.186 Uiso 0.5 1 calc R U P B -1
Cl51 Cl 0.9262(6) 0.0158(5) 1.0288(6) 0.119(2) Uani 0.5 1 d . . P B -1
Cl52 Cl 1.1115(7) -0.0448(6) 0.9101(5) 0.155(3) Uani 0.5 1 d . . P B -1

loop_
_atom_site_aniso_label
_atom_site_aniso_U_11
_atom_site_aniso_U_22
_atom_site_aniso_U_33
_atom_site_aniso_U_23
_atom_site_aniso_U_13
_atom_site_aniso_U_12
Ir 0.01452(8) 0.01433(8) 0.01387(9) 0.00591(6) 0.00388(6) 0.00260(6)
Cl1 0.0176(5) 0.0185(5) 0.0255(6) 0.0073(4) 0.0098(5) 0.0046(4)
O1 0.0180(16) 0.0170(14) 0.0149(16) 0.0060(12) 0.0022(13) 0.0066(12)
N1 0.0154(19) 0.0163(17) 0.017(2) 0.0038(15) 0.0019(15) -0.0002(14)
O2 0.0170(16) 0.0208(15) 0.0185(16) 0.0108(13) 0.0060(13) 0.0049(12)
N2 0.0151(18) 0.0116(16) 0.0151(19) 0.0025(14) 0.0014(15) 0.0028(14)
C1 0.016(2) 0.018(2) 0.024(3) 0.009(2) -0.003(2) -0.0103(18)
C2 0.025(3) 0.020(2) 0.019(3) 0.0056(19) 0.005(2) -0.003(2)
O10 0.0241(17) 0.0189(15) 0.0138(16) 0.0073(12) 0.0055(13) 0.0004(12)
O11 0.0179(16) 0.0203(15) 0.0175(16) 0.0063(13) 0.0011(13) -0.0043(12)
C11 0.016(2) 0.0132(19) 0.020(2) 0.0075(17) 0.0035(18) 0.0037(16)
C12 0.017(2) 0.022(2) 0.017(2) 0.0101(18) 0.0031(18) 0.0041(17)
C13 0.020(2) 0.027(2) 0.021(3) 0.016(2) 0.008(2) 0.0098(19)
C14 0.032(3) 0.031(3) 0.034(3) 0.023(2) 0.020(2) 0.017(2)
C15 0.033(3) 0.018(2) 0.027(3) 0.009(2) 0.019(2) 0.015(2)
C16 0.020(2) 0.016(2) 0.019(2) 0.0063(18) 0.0060(19) 0.0050(17)
C17 0.027(3) 0.020(2) 0.015(2) 0.0043(18) 0.003(2) 0.0070(19)
C18 0.057(4) 0.053(3) 0.060(4) 0.047(3) 0.035(3) 0.038(3)
O20 0.0133(16) 0.0292(17) 0.0259(18) 0.0116(14) 0.0030(14) -0.0001(13)
O21 0.0195(16) 0.0193(15) 0.0161(16) 0.0024(12) 0.0027(13) 0.0015(12)
C21 0.014(2) 0.0100(18) 0.011(2) 0.0012(16) -0.0015(17) 0.0008(15)
C22 0.010(2) 0.0122(19) 0.015(2) 0.0005(16) 0.0021(17) -0.0001(15)
C23 0.017(2) 0.0116(19) 0.016(2) 0.0065(17) 0.0015(18) 0.0011(16)
C24 0.016(2) 0.0133(19) 0.016(2) 0.0035(17) 0.0028(18) -0.0006(16)
C25 0.013(2) 0.021(2) 0.019(2) 0.0073(18) 0.0062(19) 0.0041(17)
C26 0.013(2) 0.0125(19) 0.020(2) 0.0047(17) 0.0036(18) 0.0024(16)
C27 0.015(2) 0.023(2) 0.028(3) 0.012(2) 0.0102(19) 0.0088(18)
C28 0.025(2) 0.023(2) 0.016(2) 0.0094(19) 0.007(2) 0.0055(19)
C30 0.015(2) 0.021(2) 0.016(2) 0.0048(18) 0.0036(18) 0.0030(17)
C31 0.014(2) 0.025(2) 0.015(2) 0.0103(18) 0.0024(18) -0.0003(17)
C32 0.010(2) 0.023(2) 0.010(2) 0.0040(17) -0.0019(17) -0.0010(17)
C33 0.014(2) 0.021(2) 0.020(3) 0.007(2) 0.0010(19) -0.0018(18)
C34 0.019(2) 0.028(2) 0.026(3) 0.018(2) 0.004(2) -0.0002(19)
C35 0.036(3) 0.033(3) 0.015(3) 0.009(2) 0.011(2) -0.002(2)
C36 0.028(3) 0.025(2) 0.018(3) 0.007(2) 0.005(2) -0.002(2)
C40 0.018(2) 0.0120(19) 0.020(2) 0.0067(17) 0.0078(19) 0.0011(17)
C41 0.011(2) 0.016(2) 0.017(2) 0.0079(17) 0.0032(17) 0.0009(16)
C42 0.011(2) 0.016(2) 0.020(2) 0.0116(18) 0.0064(18) -0.0007(16)
C43 0.025(3) 0.023(2) 0.019(3) 0.006(2) 0.002(2) 0.0069(19)
C44 0.015(2) 0.029(2) 0.025(3) 0.009(2) -0.003(2) 0.0018(19)
C45 0.016(2) 0.026(2) 0.032(3) 0.013(2) 0.007(2) 0.0099(19)
C46 0.019(2) 0.017(2) 0.024(3) 0.0067(19) 0.008(2) 0.0074(18)
C171 0.033(3) 0.035(3) 0.020(3) 0.012(2) 0.003(3) 0.002(2)
C172 0.030(3) 0.042(3) 0.020(3) 0.010(3) 0.006(2) 0.010(2)
C173 0.049(4) 0.031(3) 0.017(3) 0.002(2) 0.002(3) 0.013(3)
C181 0.084(5) 0.093(5) 0.038(4) 0.036(3) 0.028(3) 0.074(4)
C182 0.080(7) 0.024(4) 0.037(5) 0.018(4) 0.011(4) 0.023(4)
C183 0.062(6) 0.027(4) 0.060(6) 0.029(4) 0.023(4) 0.018(4)
C184 0.080(7) 0.024(4) 0.037(5) 0.018(4) 0.011(4) 0.023(4)
C185 0.062(6) 0.027(4) 0.060(6) 0.029(4) 0.023(4) 0.018(4)
C271 0.024(3) 0.038(3) 0.035(3) 0.021(3) 0.002(2) 0.011(2)
C272 0.027(3) 0.022(2) 0.042(3) 0.019(2) 0.008(3) 0.010(2)
C273 0.024(3) 0.042(3) 0.046(4) 0.028(3) 0.016(3) 0.018(2)
C281 0.041(3) 0.041(3) 0.036(3) 0.029(3) 0.015(3) 0.017(3)
C282 0.032(3) 0.030(3) 0.031(3) 0.018(2) 0.016(2) 0.005(2)
C283 0.043(4) 0.034(3) 0.019(3) 0.011(2) 0.010(3) 0.009(3)
C5 0.098(16) 0.22(2) 0.20(3) 0.19(2) -0.056(16) -0.034(15)
Cl51 0.103(4) 0.133(5) 0.184(7) 0.110(5) 0.057(4) 0.062(3)
Cl52 0.186(7) 0.230(7) 0.132(6) 0.117(6) 0.056(5) 0.156(6)

loop_
_atom_type_symbol
_atom_type_description
_atom_type_scat_dispersion_real
_atom_type_scat_dispersion_imag
_atom_type_scat_source
C C 0.0033 0.0016 'International Tables Vol C Tables 4.2.6.8 and 6.1.1.4'
H H 0.0000 0.0000 'International Tables Vol C Tables 4.2.6.8 and 6.1.1.4'
N N 0.0061 0.0033 'International Tables Vol C Tables 4.2.6.8 and 6.1.1.4'
O O 0.0106 0.0060 'International Tables Vol C Tables 4.2.6.8 and 6.1.1.4'
Cl Cl 0.1484 0.1585 'International Tables Vol C Tables 4.2.6.8 and 6.1.1.4'
Ir Ir -1.4442 7.9887 'International Tables Vol C Tables 4.2.6.8 and 6.1.1.4'

loop_
_geom_angle_atom_site_label_1
_geom_angle_atom_site_label_2
_geom_angle_atom_site_label_3
_geom_angle
_geom_angle_site_symmetry_1
_geom_angle_site_symmetry_3
_geom_angle_publ_flag
N1 Ir O1 82.59(12) . . ?
N1 Ir N2 170.13(13) . . ?
O1 Ir N2 93.58(12) . . ?
N1 Ir O2 90.06(12) . . ?
O1 Ir O2 86.32(11) . . ?
N2 Ir O2 80.59(12) . . ?
N1 Ir O10 90.67(12) . . ?
O1 Ir O10 172.47(11) . . ?
N2 Ir O10 92.54(12) . . ?
O2 Ir O10 90.35(11) . . ?
N1 Ir Cl1 92.38(10) . . ?
O1 Ir Cl1 95.12(8) . . ?
N2 Ir Cl1 97.04(10) . . ?
O2 Ir Cl1 177.31(8) . . ?
O10 Ir Cl1 88.48(8) . . ?
C11 O1 Ir 106.8(2) . . ?
C12 N1 C32 126.8(3) . . ?
C12 N1 Ir 108.6(3) . . ?
C32 N1 Ir 124.6(3) . . ?
C21 O2 Ir 112.2(2) . . ?
C22 N2 C42 122.2(3) . . ?
C22 N2 Ir 112.9(3) . . ?
C42 N2 Ir 124.8(3) . . ?
O11 C1 C2 114.4(4) . . ?
O11 C1 H1A 105(2) . . ?
C2 C1 H1A 109(2) . . ?
O11 C1 H1B 111(2) . . ?
C2 C1 H1B 116(2) . . ?
H1A C1 H1B 99(3) . . ?
O21 C2 C1 114.8(4) . . ?
O21 C2 H2A 101(3) . . ?
C1 C2 H2A 112(3) . . ?
O21 C2 H2B 110(3) . . ?
C1 C2 H2B 104(3) . . ?
H2A C2 H2B 115(4) . . ?
C30 O10 Ir 123.4(3) . . ?
C30 O11 C1 115.4(3) . . ?
O1 C11 C12 117.9(3) . . ?
O1 C11 C16 120.6(4) . . ?
C12 C11 C16 121.5(4) . . ?
N1 C12 C13 127.0(4) . . ?
N1 C12 C11 113.1(3) . . ?
C13 C12 C11 119.8(4) . . ?
C14 C13 C12 120.0(4) . . ?
C14 C13 H13 125(2) . . ?
C12 C13 H13 115(2) . . ?
C13 C14 C15 118.4(4) . . ?
C13 C14 C18 122.4(4) . . ?
C15 C14 C18 119.1(4) . . ?
C16 C15 C14 125.3(4) . . ?
C16 C15 H15 114(3) . . ?
C14 C15 H15 120(3) . . ?
C15 C16 C11 115.1(4) . . ?
C15 C16 C17 123.0(4) . . ?
C11 C16 C17 121.9(4) . . ?
C172 C17 C16 109.9(4) . . ?
C172 C17 C173 109.2(4) . . ?
C16 C17 C173 110.9(4) . . ?
C172 C17 C171 108.8(4) . . ?
C16 C17 C171 111.5(4) . . ?
C173 C17 C171 106.5(4) . . ?
C181 C18 C182 119.4(6) . . ?
C181 C18 C184 136.3(7) . . ?
C181 C18 C14 112.2(4) . . ?
C182 C18 C14 115.4(5) . . ?
C184 C18 C14 109.1(6) . . ?
C181 C18 C183 95.2(5) . . ?
C182 C18 C183 105.0(6) . . ?
C14 C18 C183 106.2(5) . . ?
C181 C18 C185 88.4(6) . . ?
C184 C18 C185 97.2(8) . . ?
C14 C18 C185 100.9(5) . . ?
C40 O21 C2 116.0(3) . . ?
O2 C21 C26 122.5(3) . . ?
O2 C21 C22 116.6(3) . . ?
C26 C21 C22 120.7(4) . . ?
N2 C22 C23 125.8(4) . . ?
N2 C22 C21 114.3(3) . . ?
C23 C22 C21 119.9(4) . . ?
C24 C23 C22 119.6(4) . . ?
C24 C23 H23 123(2) . . ?
C22 C23 H23 117(2) . . ?
C23 C24 C25 119.2(4) . . ?
C23 C24 C28 122.6(4) . . ?
C25 C24 C28 118.2(4) . . ?
C26 C25 C24 124.1(4) . . ?
C26 C25 H25 117(3) . . ?
C24 C25 H25 118(3) . . ?
C25 C26 C21 116.4(4) . . ?
C25 C26 C27 122.3(4) . . ?
C21 C26 C27 121.3(3) . . ?
C273 C27 C272 109.1(4) . . ?
C273 C27 C271 107.5(4) . . ?
C272 C27 C271 108.6(4) . . ?
C273 C27 C26 112.1(4) . . ?
C272 C27 C26 110.6(4) . . ?
C271 C27 C26 108.9(3) . . ?
C283 C28 C281 108.1(4) . . ?
C283 C28 C24 109.1(4) . . ?
C281 C28 C24 111.9(4) . . ?
C283 C28 C282 109.7(4) . . ?
C281 C28 C282 107.9(4) . . ?
C24 C28 C282 110.2(4) . . ?
O10 C30 O11 117.1(3) . . ?
O10 C30 C31 127.7(4) . . ?
O11 C30 C31 115.1(4) . . ?
C36 C31 C32 119.8(4) . . ?
C36 C31 C30 116.9(4) . . ?
C32 C31 C30 123.1(4) . . ?
N1 C32 C33 121.6(4) . . ?
N1 C32 C31 120.9(3) . . ?
C33 C32 C31 117.4(4) . . ?
C34 C33 C32 121.7(4) . . ?
C34 C33 H33 120(3) . . ?
C32 C33 H33 118(3) . . ?
C33 C34 C35 119.8(4) . . ?
C33 C34 H34 121(3) . . ?
C35 C34 H34 119(3) . . ?
C36 C35 C34 120.7(4) . . ?
C36 C35 H35 114(2) . . ?
C34 C35 H35 125(2) . . ?
C35 C36 C31 120.5(4) . . ?
C35 C36 H36 119(2) . . ?
C31 C36 H36 120(2) . . ?
O20 C40 O21 124.7(4) . . ?
O20 C40 C41 123.4(4) . . ?
O21 C40 C41 111.9(3) . . ?
C46 C41 C42 119.3(4) . . ?
C46 C41 C40 120.4(4) . . ?
C42 C41 C40 120.0(3) . . ?
C43 C42 C41 120.0(4) . . ?
C43 C42 N2 119.4(4) . . ?
C41 C42 N2 120.4(4) . . ?
C42 C43 C44 119.7(4) . . ?
C42 C43 H43 117(3) . . ?
C44 C43 H43 123(3) . . ?
C45 C44 C43 120.6(4) . . ?
C45 C44 H44 126(2) . . ?
C43 C44 H44 114(2) . . ?
C46 C45 C44 119.9(4) . . ?
C46 C45 H45 122(3) . . ?
C44 C45 H45 118(3) . . ?
C45 C46 C41 120.6(4) . . ?
C45 C46 H46 120(3) . . ?
C41 C46 H46 119(3) . . ?
C17 C171 H17A 112(3) . . ?
C17 C171 H17B 110(2) . . ?
H17A C171 H17B 105(4) . . ?
C17 C171 H17C 108(3) . . ?
H17A C171 H17C 110(4) . . ?
H17B C171 H17C 111(4) . . ?
C17 C172 H17D 109(3) . . ?
C17 C172 H17E 110(2) . . ?
H17D C172 H17E 112(4) . . ?
C17 C172 H17F 106(2) . . ?
H17D C172 H17F 109(4) . . ?
H17E C172 H17F 111(3) . . ?
C17 C173 H17G 110(3) . . ?
C17 C173 H17H 107(3) . . ?
H17G C173 H17H 110(4) . . ?
C17 C173 H17I 110(2) . . ?
H17G C173 H17I 104(4) . . ?
H17H C173 H17I 117(4) . . ?
C18 C181 H18A 109.5 . . ?
C18 C181 H18B 109.5 . . ?
H18A C181 H18B 109.5 . . ?
C18 C181 H18C 109.5 . . ?
H18A C181 H18C 109.5 . . ?
H18B C181 H18C 109.5 . . ?
C18 C182 H18D 109.5 . . ?
C18 C182 H18E 109.5 . . ?
H18D C182 H18E 109.5 . . ?
C18 C182 H18F 109.5 . . ?
H18D C182 H18F 109.5 . . ?
H18E C182 H18F 109.5 . . ?
C18 C183 H18G 109.5 . . ?
C18 C183 H18H 109.5 . . ?
H18G C183 H18H 109.5 . . ?
C18 C183 H18I 109.5 . . ?
H18G C183 H18I 109.5 . . ?
H18H C183 H18I 109.5 . . ?
C18 C184 H18J 109.5 . . ?
C18 C184 H18K 109.5 . . ?
H18J C184 H18K 109.5 . . ?
C18 C184 H18L 109.5 . . ?
H18J C184 H18L 109.5 . . ?
H18K C184 H18L 109.5 . . ?
C18 C185 H18M 109.5 . . ?
C18 C185 H18N 109.5 . . ?
H18M C185 H18N 109.5 . . ?
C18 C185 H18O 109.5 . . ?
H18M C185 H18O 109.5 . . ?
H18N C185 H18O 109.5 . . ?
C27 C271 H27A 111(3) . . ?
C27 C271 H27B 110(3) . . ?
H27A C271 H27B 105(4) . . ?
C27 C271 H27C 108(2) . . ?
H27A C271 H27C 110(4) . . ?
H27B C271 H27C 114(4) . . ?
C27 C272 H27D 111(2) . . ?
C27 C272 H27E 109(2) . . ?
H27D C272 H27E 109(3) . . ?
C27 C272 H27F 106(2) . . ?
H27D C272 H27F 114(3) . . ?
H27E C272 H27F 108(3) . . ?
C27 C273 H27G 113(3) . . ?
C27 C273 H27H 109(2) . . ?
H27G C273 H27H 113(4) . . ?
C27 C273 H27I 114(2) . . ?
H27G C273 H27I 103(3) . . ?
H27H C273 H27I 105(3) . . ?
C28 C281 H28A 114(3) . . ?
C28 C281 H28B 110(3) . . ?
H28A C281 H28B 108(4) . . ?
C28 C281 H28C 114(2) . . ?
H28A C281 H28C 110(4) . . ?
H28B C281 H28C 101(4) . . ?
C28 C282 H28D 111(3) . . ?
C28 C282 H28E 111(3) . . ?
H28D C282 H28E 103(4) . . ?
C28 C282 H28F 112(3) . . ?
H28D C282 H28F 107(4) . . ?
H28E C282 H28F 112(4) . . ?
C28 C283 H28G 115(3) . . ?
C28 C283 H28H 109(3) . . ?
H28G C283 H28H 105(4) . . ?
C28 C283 H28I 112(3) . . ?
H28G C283 H28I 106(4) . . ?
H28H C283 H28I 109(4) . . ?
Cl51 C5 Cl52 111.5(10) . . ?
Cl51 C5 H5A 109.3 . . ?
Cl52 C5 H5A 109.3 . . ?
Cl51 C5 H5B 109.3 . . ?
Cl52 C5 H5B 109.3 . . ?
H5A C5 H5B 108.0 . . ?

loop_
_geom_bond_atom_site_label_1
_geom_bond_atom_site_label_2
_geom_bond_distance
_geom_bond_site_symmetry_2
_geom_bond_publ_flag
Ir N1 1.955(3) . ?
Ir O1 1.973(3) . ?
Ir N2 1.983(3) . ?
Ir O2 2.005(3) . ?
Ir O10 2.031(3) . ?
Ir Cl1 2.3367(10) . ?
O1 C11 1.340(4) . ?
N1 C12 1.384(5) . ?
N1 C32 1.394(5) . ?
O2 C21 1.325(4) . ?
N2 C22 1.357(5) . ?
N2 C42 1.430(5) . ?
C1 O11 1.464(5) . ?
C1 C2 1.506(6) . ?
C1 H1A 0.91(4) . ?
C1 H1B 1.04(4) . ?
C2 O21 1.444(5) . ?
C2 H2A 0.93(5) . ?
C2 H2B 0.94(4) . ?
O10 C30 1.235(5) . ?
O11 C30 1.334(5) . ?
C11 C12 1.421(6) . ?
C11 C16 1.421(5) . ?
C12 C13 1.407(5) . ?
C13 C14 1.380(6) . ?
C13 H13 1.04(4) . ?
C14 C15 1.402(6) . ?
C14 C18 1.547(6) . ?
C15 C16 1.387(6) . ?
C15 H15 0.89(4) . ?
C16 C17 1.527(6) . ?
C17 C172 1.526(7) . ?
C17 C173 1.530(6) . ?
C17 C171 1.541(6) . ?
C18 C181 1.453(7) . ?
C18 C182 1.455(7) . ?
C18 C184 1.488(8) . ?
C18 C183 1.628(7) . ?
C18 C185 1.643(9) . ?
O20 C40 1.191(5) . ?
O21 C40 1.344(5) . ?
C21 C26 1.414(5) . ?
C21 C22 1.427(5) . ?
C22 C23 1.423(5) . ?
C23 C24 1.359(5) . ?
C23 H23 0.98(4) . ?
C24 C25 1.425(6) . ?
C24 C28 1.530(6) . ?
C25 C26 1.376(6) . ?
C25 H25 0.88(4) . ?
C26 C27 1.549(6) . ?
C27 C273 1.527(6) . ?
C27 C272 1.528(6) . ?
C27 C271 1.534(7) . ?
C28 C283 1.523(6) . ?
C28 C281 1.530(6) . ?
C28 C282 1.544(6) . ?
C30 C31 1.474(5) . ?
C31 C36 1.398(6) . ?
C31 C32 1.423(5) . ?
C32 C33 1.408(5) . ?
C33 C34 1.373(6) . ?
C33 H33 0.89(4) . ?
C34 C35 1.383(6) . ?
C34 H34 0.97(4) . ?
C35 C36 1.372(6) . ?
C35 H35 0.90(4) . ?
C36 H36 0.97(4) . ?
C40 C41 1.495(6) . ?
C41 C46 1.393(5) . ?
C41 C42 1.395(5) . ?
C42 C43 1.383(6) . ?
C43 C44 1.391(6) . ?
C43 H43 0.98(4) . ?
C44 C45 1.375(6) . ?
C44 H44 0.98(4) . ?
C45 C46 1.374(6) . ?
C45 H45 0.97(4) . ?
C46 H46 0.99(4) . ?
C171 H17A 0.81(4) . ?
C171 H17B 0.98(4) . ?
C171 H17C 1.07(6) . ?
C172 H17D 0.86(5) . ?
C172 H17E 0.98(4) . ?
C172 H17F 1.09(5) . ?
C173 H17G 0.94(5) . ?
C173 H17H 0.91(5) . ?
C173 H17I 0.99(4) . ?
C181 H18A 0.9800 . ?
C181 H18B 0.9800 . ?
C181 H18C 0.9800 . ?
C182 H18D 0.9800 . ?
C182 H18E 0.9800 . ?
C182 H18F 0.9800 . ?
C183 H18G 0.9800 . ?
C183 H18H 0.9800 . ?
C183 H18I 0.9800 . ?
C184 H18J 0.9800 . ?
C184 H18K 0.9800 . ?
C184 H18L 0.9800 . ?
C185 H18M 0.9800 . ?
C185 H18N 0.9800 . ?
C185 H18O 0.9800 . ?
C271 H27A 0.93(5) . ?
C271 H27B 0.95(5) . ?
C271 H27C 0.95(4) . ?
C272 H27D 1.02(4) . ?
C272 H27E 0.99(4) . ?
C272 H27F 1.00(4) . ?
C273 H27G 0.95(4) . ?
C273 H27H 1.01(4) . ?
C273 H27I 1.01(4) . ?
C281 H28A 0.88(5) . ?
C281 H28B 0.92(5) . ?
C281 H28C 1.11(5) . ?
C282 H28D 0.96(5) . ?
C282 H28E 1.01(5) . ?
C282 H28F 0.97(4) . ?
C283 H28G 1.02(5) . ?
C283 H28H 0.89(5) . ?
C283 H28I 0.95(4) . ?
C5 Cl51 1.70(2) . ?
C5 Cl52 1.74(2) . ?
C5 H5A 0.9900 . ?
C5 H5B 0.9900 . ?
